data_2101209
loop_
_publ_author_name
'De Ridder, Dirk J.A.^3^'
'\<Capkov\'a, Pavla^4^'
'Hatjisymeon, Kostas^5^'
'Fraanje, Jan'
'Schenk, Henk'

_publ_section_title
;
 Crystal studies of musk compounds. VIII. Structures of five homologues
 of musk phantolid
;
_journal_issue 5
_journal_name_full 'Acta Crystallographica Section B'
_journal_page_first 607
_journal_page_last 616
_journal_paper_doi 10.1107/S0108768194001497
_journal_volume 50
_journal_year 1994
_chemical_formula_moiety 'C16 H22 O'
_chemical_formula_sum 'C16 H22 O'
_chemical_formula_weight 230.35
_chemical_name_systematic 5-acetyl-1,1,2,3,6-pentamethylindan
_space_group_IT_number 33
_symmetry_cell_setting orthorhombic
_symmetry_space_group_name_Hall 'P -2n 2a'
_symmetry_space_group_name_H-M 'P 21 c n'
_audit_creation_method from_xtal_archive_file_using_CIFIO
_cell_angle_alpha 90.00000
_cell_angle_beta 90.00000
_cell_angle_gamma 90.00000
_cell_formula_units_Z 12
_cell_length_a 7.476(8)
_cell_length_b 13.093(2)
_cell_length_c 14.492(2)
_cell_measurement_reflns_used 20
_cell_measurement_temperature 298
_cell_measurement_theta_max 44.7
_cell_measurement_theta_min 39.1
_cell_volume 1418.5(15)
_computing_cell_refinement 'CELCON prog. comparable to xtal_LATCON'
_computing_data_collection 'ENRAF-NONIUS CAD4 software'
_computing_data_reduction
; xtal_ADDREF (Davenport & Hall, 1990)
SORTRF (Hall, Spadaccini & Stewart, 1990)
;
_computing_molecular_graphics ' PLUTO (Motherwell & Clegg, 1978), PEANUT (Hummel, Hauser & B\"urgi, 1990)'
_computing_publication_material ' xtal_BONDLA (Dreissig, Doherty, Stewart & Hall, 1990) _CIFIO (Hall, 1990)'
_computing_structure_refinement 'xtal_CRYLSQ (Olthof-Hazekamp, 1990)'
_computing_structure_solution 'xtal_SIMPEL (Schenk & Hall, 1990)'
_diffrn_ambient_temperature 298
_diffrn_measurement_device 'ENRAF NONIUS CAD4'
_diffrn_measurement_method \q/2\q
_diffrn_radiation_monochromator graphite
_diffrn_radiation_source xray_tube
_diffrn_radiation_type 'Cu K\a'
_diffrn_radiation_wavelength 1.5418
_diffrn_reflns_av_R_equivalents 0
_diffrn_reflns_av_sigmaI/netI 0
_diffrn_reflns_limit_h_max 0
_diffrn_reflns_limit_h_min -9
_diffrn_reflns_limit_k_max 0
_diffrn_reflns_limit_k_min -16
_diffrn_reflns_limit_l_max 18
_diffrn_reflns_limit_l_min 0
_diffrn_reflns_number 1762
_diffrn_reflns_reduction_process perpendicular_monochr_Lp
_diffrn_reflns_theta_max 74.76
_diffrn_reflns_theta_min 4.55
_diffrn_standards_decay_% 3.5
_diffrn_standards_interval_time 60
_diffrn_standards_number 2
_exptl_absorpt_coefficient_mu '4.66 cm^-1^'
_exptl_absorpt_correction_T_max 1.39
_exptl_absorpt_correction_T_min 0.29
_exptl_absorpt_correction_type 'Empirical: DIFABS (Walker & Stuart, 1983)'
_exptl_crystal_colour colourless
_exptl_crystal_density_diffrn 1.079
_exptl_crystal_description 'block shaped crystal'
_exptl_crystal_F_000 504
_exptl_crystal_size_max 0.8
_exptl_crystal_size_mid 0.75
_exptl_crystal_size_min 0.4
_refine_diff_density_max .162
_refine_diff_density_min -.176
_refine_ls_abs_structure_details none
_refine_ls_abs_structure_Flack 0
_refine_ls_extinction_coef 4(1)x10^-5^
_refine_ls_extinction_method 'Zachariasen (1967)'
_refine_ls_goodness_of_fit_all .198
_refine_ls_goodness_of_fit_obs .198
_refine_ls_hydrogen_treatment ' refined, restrained at 1.09 \%A to their carrier atom.'
_refine_ls_matrix_type full
_refine_ls_number_constraints 0
_refine_ls_number_parameters 240
_refine_ls_number_reflns 1124
_refine_ls_number_restraints 44
_refine_ls_R_factor_all .071
_refine_ls_R_factor_obs .071
_refine_ls_shift/esd_max .914
_refine_ls_shift/esd_mean .115
_refine_ls_structure_factor_coef F
_refine_ls_weighting_details 'w = 1/(2.62+F~obs~+0.0019F~obs~^2^)'
_refine_ls_weighting_scheme calc
_refine_ls_wR_factor_all .089
_refine_ls_wR_factor_obs .089
_reflns_number_observed 1124
_reflns_number_total 1576
_reflns_observed_criterion refl_observed_if_Inet_>_2.5_sigma(Inet)
_cod_data_source_file sh0044.cif
_cod_data_source_block G16OLF
_cod_depositor_comments
;
The following automatic conversions were performed:

'_refine_ls_weighting_scheme' value '1/(2.62+F~obs~+0.0019F~obs~^2^)'
was changed to 'calc'. New tag '_refine_ls_weighting_details' was
created. The value of the new tag was set to 'w =
1/(2.62+F~obs~+0.0019F~obs~^2^)'.

Automatic conversion script
Id: cif_fix_values 3143 2015-03-26 13:38:13Z robertas 
;
_cod_original_cell_volume 1419(2)
_cod_original_sg_symbol_H-M 'P 21cn'
_cod_database_code 2101209

loop_
_symmetry_equiv_pos_as_xyz
+x,+y,+z
1/2+x,1/2+y,1/2-z
1/2+x,-y,-z
+x,1/2-y,1/2+z

loop_
_atom_site_aniso_label
_atom_site_aniso_U_11
_atom_site_aniso_U_22
_atom_site_aniso_U_33
_atom_site_aniso_U_12
_atom_site_aniso_U_13
_atom_site_aniso_U_23
C1 .091(4) .106(3) .073(2) .009(7) .004(7) .004(2)
C2 .280(10) .104(4) .089(4) .010(10) -.01(2) .023(3)
C3 .161(7) .083(3) .097(3) .010(8) -.009(9) .009(2)
C4 .106(4) .082(3) .078(2) -.009(6) .006(7) -.007(2)
C5 .058(2) .085(3) .081(2) -.012(4) .010(5) .006(2)
C6 .056(2) .078(2) .100(3) .018(4) .019(5) .009(2)
C7 .087(3) .079(3) .089(3) .037(4) .004(6) -.008(2)
C8 .063(2) .079(2) .076(2) .004(4) .006(6) -.005(2)
C9 .092(3) .077(2) .079(2) .018(5) -.009(7) .004(2)
C10 .124(9) .210(10) .090(9) -.006(8) -.032(8) .019(9)
C11 .111(9) .24(2) .100(10) .050(10) .034(8) .020(10)
C12 .141(7) .140(6) .113(5) .020(10) -.030(10) .047(4)
C13 .250(10) .072(3) .138(6) -.020(10) -.01(2) .008(3)
C15 .071(3) .119(4) .089(3) -.022(6) .020(5) .015(3)
C16 .094(4) .172(6) .078(3) -.030(10) .001(8) -.004(3)
C17 .109(4) .085(3) .128(5) -.011(7) .000(10) .017(3)
O1 .186(5) .141(4) .111(3) .008(9) .020(10) .040(3)

loop_
_atom_site_label
_atom_site_fract_x
_atom_site_fract_y
_atom_site_fract_z
_atom_site_U_iso_or_equiv
_atom_site_thermal_displace_type
_atom_site_calc_flag
_atom_site_calc_attached_atom
C1 .634(2) .4907(4) .3150(3) .090(3) Uani ? ?
C2 .623(4) .3778(5) .2985(4) .159(7) Uani ? ?
C3 .644(3) .3509(4) .2035(4) .114(4) Uani ? ?
C4 .627(2) .4734(4) .0606(3) .089(3) Uani ? ?
C5 .632(2) .5725(3) .0284(3) .075(2) Uani ? ?
C6 .635(2) .6547(3) .0919(3) .078(3) Uani ? ?
C7 .633(2) .6312(4) .1863(3) .085(3) Uani ? ?
C8 .628(2) .5324(3) .2160(3) .072(2) Uani ? ?
C9 .635(2) .4530(3) .1547(3) .083(3) Uani ? ?
C10 .787(2) .5320(10) .3690(10) .140(10) Uani ? ?
C11 .460(2) .523(2) .3650(10) .150(10) Uani ? ?
C12 .630(2) .3034(6) .3763(5) .131(6) Uani ? ?
C13 .622(4) .2597(5) .1558(5) .153(7) Uani ? ?
C15 .627(2) .5899(4) -.0741(3) .093(3) Uani ? ?
C16 .628(2) .5019(7) -.1364(4) .115(5) Uani ? ?
C17 .626(2) .7650(4) .0651(5) .107(4) Uani ? ?
O1 .631(2) .6746(4) -.1073(3) .146(4) Uani ? ?
H2 .484(5) .389(4) .278(4) .08000 Uiso calc C2
H3 .787(4) .339(3) .223(3) .08000 Uiso calc C3
H4 .588(8) .412(2) .018(2) .09(2) Uiso calc C4
H7 .596(9) .693(3) .230(2) .10(2) Uiso calc C7
H101 .840(10) .484(5) .426(4) .14(3) Uiso calc C10
H102 .911(9) .531(7) .331(7) .20(5) Uiso calc C10
H103 .758(8) .608(4) .397(6) .25(7) Uiso calc C10
H111 .356(9) .475(4) .332(6) .15(4) Uiso calc C11
H112 .500(10) .513(5) .436(3) .13(3) Uiso calc C11
H113 .433(7) .604(3) .355(4) .12(3) Uiso calc C11
H121 .561(9) .232(4) .362(5) .15(3) Uiso calc C12
H122 .776(5) .31(2) .380(9) .50(10) Uiso calc C12
H123 .573(8) .341(3) .437(3) .16(4) Uiso calc C12
H131 .682(9) .203(4) .199(3) .13(2) Uiso calc C13
H132 .475(5) .260(10) .152(4) .22(6) Uiso calc C13
H133 .681(7) .255(3) .089(2) .13(3) Uiso calc C13
H161 .754(8) .463(7) -.129(7) .16(5) Uiso calc C16
H162 .533(8) .440(4) -.127(5) .11(3) Uiso calc C16
H163 .620(10) .531(3) -.206(2) .19(3) Uiso calc C16
H171 .574(8) .807(5) .124(3) .15(3) Uiso calc C17
H172 .752(5) .794(4) .043(3) .080(10) Uiso calc C17
H173 .53(4) .773(3) .009(2) .09(2) Uiso calc C17

loop_
_atom_type_symbol
_atom_type_scat_dispersion_real
_atom_type_scat_dispersion_imag
_atom_type_scat_source
C .017 .009 International_Tables_Vol_IV_Table_2.2B
O .047 .032 International_Tables_Vol_IV_Table_2.2B
H 0 0 International_Tables_Vol_IV_Table_2.2B

loop_
_geom_angle_atom_site_label_1
_geom_angle_atom_site_label_2
_geom_angle_atom_site_label_3
_geom_angle
_geom_angle_publ_flag
C2 C1 C8 101.5(4) yes
C2 C1 C10 119(1) yes
C2 C1 C11 107(1) yes
C8 C1 C10 113(1) yes
C8 C1 C11 108(1) yes
C10 C1 C11 107.4(9) yes
C1 C2 C3 113.0(6) yes
C1 C2 C12 121.5(6) yes
C1 C2 H2 88(3) ?
C3 C2 C12 124.2(7) yes
C3 C2 H2 82(3) ?
C12 C2 H2 109(3) ?
C2 C3 C9 103.1(5) yes
C2 C3 C13 132.7(8) yes
C2 C3 H3 84(3) ?
C9 C3 C13 121.4(6) yes
C9 C3 H3 106(3) ?
C13 C3 H3 97(3) ?
C5 C4 C9 120.7(4) yes
C5 C4 H4 122(2) ?
C9 C4 H4 116(2) ?
C4 C5 C6 119.7(4) yes
C4 C5 C15 118.5(4) yes
C6 C5 C15 121.8(4) yes
C5 C6 C7 117.8(4) yes
C5 C6 C17 124.3(5) yes
C7 C6 C17 117.7(5) yes
C6 C7 C8 121.1(4) yes
C6 C7 H7 115(2) ?
C8 C7 H7 122(2) ?
C1 C8 C7 129.1(4) yes
C1 C8 C9 109.5(4) yes
C7 C8 C9 121.0(4) yes
C3 C9 C4 129.0(4) yes
C3 C9 C8 111.7(4) yes
C4 C9 C8 119.2(4) yes
C1 C10 H101 117(4) ?
C1 C10 H102 112(5) ?
C1 C10 H103 112(4) ?
H101 C10 H102 95(7) ?
H101 C10 H103 109(5) ?
H102 C10 H103 112(6) ?
C1 C11 H111 104(4) ?
C1 C11 H112 101(4) ?
C1 C11 H113 111(3) ?
H111 C11 H112 122(6) ?
H111 C11 H113 112(4) ?
H112 C11 H113 107(5) ?
C2 C12 H121 113(3) ?
C2 C12 H122 93(9) ?
C2 C12 H123 107(2) ?
H121 C12 H122 121(11) ?
H121 C12 H123 111(5) ?
H122 C12 H123 109(9) ?
C3 C13 H131 105(3) ?
C3 C13 H132 100(6) ?
C3 C13 H133 117(3) ?
H131 C13 H132 116(7) ?
H131 C13 H133 108(4) ?
H132 C13 H133 111(4) ?
C5 C15 C16 119.3(5) yes
C5 C15 O1 122.1(5) yes
C16 C15 O1 118.5(5) yes
C15 C16 H161 109(5) ?
C15 C16 H162 120(4) ?
C15 C16 H163 107(2) ?
H161 C16 H162 102(6) ?
H161 C16 H163 109(7) ?
H162 C16 H163 109(6) ?
C6 C17 H171 108(3) ?
C6 C17 H172 113(3) ?
C6 C17 H173 109(3) ?
H171 C17 H172 111(4) ?
H171 C17 H173 109(*) ?
H172 C17 H173 108(12) ?

loop_
_geom_bond_atom_site_label_1
_geom_bond_atom_site_label_2
_geom_bond_distance
_geom_bond_publ_flag
C1 C2 1.499(9) yes
C1 C8 1.537(6) yes
C1 C10 1.49(2) yes
C1 C11 1.55(2) yes
C2 C3 1.430(9) yes
C2 C12 1.490(10) yes
C2 H2 1.09(5) ?
C3 C9 1.514(7) yes
C3 C13 1.390(10) yes
C3 H3 1.12(4) ?
C4 C5 1.379(6) yes
C4 C9 1.392(6) yes
C4 H4 1.05(4) ?
C5 C6 1.418(6) yes
C5 C15 1.503(7) yes
C6 C7 1.402(6) yes
C6 C17 1.496(7) yes
C7 C8 1.364(6) yes
C7 H7 1.06(4) ?
C8 C9 1.368(6) yes
C10 H101 1.10(7) ?
C10 H102 1.08(8) ?
C10 H103 1.10(6) ?
C11 H111 1.10(7) ?
C11 H112 1.08(5) ?
C11 H113 1.08(4) ?
C12 H121 1.09(5) ?
C12 H122 1.09(4) ?
C12 H123 1.09(5) ?
C13 H131 1.07(5) ?
C13 H132 1.10(5) ?
C13 H133 1.06(4) ?
C15 C16 1.464(9) yes
C15 O1 1.209(7) yes
C16 H161 1.08(7) ?
C16 H162 1.08(6) ?
C16 H163 1.08(3) ?
C17 H171 1.09(5) ?
C17 H172 1.07(4) ?
C17 H173 1.1(2) ?

loop_
_geom_contact_atom_site_label_1
_geom_contact_atom_site_label_2
_geom_contact_distance
_geom_contact_site_symmetry_2
_geom_contact_publ_flag
C16 O1 2.300(10) . no
C2 C9 2.306(8) . no
C2 C8 2.352(8) . no
C1 C9 2.375(6) . no
C7 C9 2.378(6) . no
C5 O1 2.378(6) . no
C4 C8 2.381(6) . no
C3 C8 2.387(7) . no
C6 C8 2.408(6) . no
C5 C9 2.409(6) . no
C5 C7 2.415(6) . no
C4 C6 2.418(6) . no
C1 C3 2.443(7) . no
C10 C11 2.45(2) . no
C2 C11 2.46(2) . no
C4 C15 2.478(7) . no
C7 C17 2.481(8) . no
C8 C11 2.50(2) . no
C8 C10 2.52(2) . no
C9 C13 2.532(8) . no
C6 C15 2.553(7) . no
C5 C16 2.561(7) . no
C5 C17 2.576(7) . no
C2 C10 2.58(2) . no
C3 C12 2.582(9) . no
C2 C13 2.580(10) . no
C1 C12 2.610(10) . no
C1 C7 2.620(7) . no
C3 C4 2.623(7) . no
C4 C7 2.755(7) . no
C17 O1 2.765(8) . no
C5 C8 2.769(6) . no
C6 C9 2.794(6) . no
C4 C16 2.879(7) . no
C6 O1 2.900(6) . no
C15 C17 3.054(8) . no
C4 C13 3.120(8) . no
C11 C12 3.15(2) . no
C7 C10 3.17(2) . no
C7 C11 3.22(2) . no
C10 C12 3.22(2) . no
C12 C13 3.250(10) . no
C9 C11 3.44(2) . no
C9 C10 3.47(2) . no
C3 C11 3.53(2) . no
C3 C10 3.54(2) . no
C4 O1 3.586(6) . no
C2 C4 3.669(8) . no
C8 C13 3.676(8) . no
C3 C7 3.680(7) . no
C1 C4 3.695(6) . no
C2 C7 3.696(8) . no
C9 C16 3.75(2) 3_565 no
C8 C17 3.748(7) . no
C9 C12 3.761(9) . no
C9 C15 3.771(7) . no
C8 C12 3.794(9) . no
C1 C13 3.805(9) . no
C7 C15 3.813(7) . no
C4 C17 3.818(7) . no
C4 C15 3.83(2) 3_465 no
C13 O1 3.83(3) 3_465 no
C12 C17 3.83(3) 2_545 no
C4 C15 3.84(2) 3_565 no
C9 C16 3.84(2) 3_465 no
C3 C5 3.856(7) . no
C6 C16 3.868(8) . no
C1 C6 3.882(6) . no
C4 C16 3.90(2) 3_465 no
C12 C17 3.90(3) 2_445 no
C9 C15 3.90(2) 3_565 no
C10 C13 3.91(2) 2 no
C3 O1 3.92(3) 3_565 no
C4 C16 3.92(2) 3_565 no
C7 O1 3.926(6) 4_565 no
C8 C16 3.93(2) 3_465 no
C8 C16 3.94(2) 3_565 no
C4 C5 3.96(2) 3_465 no
C13 O1 3.97(3) 3_565 no
C12 C16 4.000(10) 4 no
C11 C13 4.01(3) 2_455 no
C9 C15 4.01(2) 3_465 no
C10 O1 4.03(2) 4_565 no
C4 C5 4.04(2) 3_565 no
C10 C17 4.07(2) 4_565 no
C3 O1 4.09(3) 3_465 no
C9 O1 4.13(2) 3_565 no
C10 C11 4.13(2) 3_566 no
C12 C13 4.130(10) 4 no
C3 C15 4.14(2) 3_565 no
C5 C16 4.14(2) 3_565 no
C11 C16 4.15(2) 3_465 no
C7 C16 4.16(2) 3_565 no
C9 O1 4.17(2) 3_465 no
C11 O1 4.18(2) 4_565 no
C4 C4 4.19(2) 3_465 no
C4 C4 4.19(2) 3_565 no
C5 C16 4.19(2) 3_465 no
C11 C17 4.20(2) 4_565 no
C6 C12 4.21(2) 2 no
C7 C16 4.22(2) 3_465 no
C3 C16 4.22(2) 3_565 no
C4 O1 4.23(2) 3_465 no
C10 C16 4.25(2) 3_565 no
C6 C12 4.27(2) 2_455 no
C9 C16 4.268(7) . no
C6 C16 4.27(2) 3_565 no
C8 C15 4.271(6) . no
C5 C5 4.27(2) 3_565 no
C5 C5 4.27(2) 3_465 no
C9 C17 4.287(7) . no
C1 C5 4.290(6) . no
C7 O1 4.293(6) . no
C3 C6 4.295(7) . no
C4 O1 4.30(2) 3_565 no
C5 C15 4.32(2) 3_565 no
C11 C17 4.33(2) 2_445 no
C6 C16 4.35(2) 3_465 no
C13 C15 4.35(3) 3_465 no
C3 C15 4.36(2) 3_465 no
C5 C15 4.38(2) 3_465 no
C3 C16 4.42(2) 3_465 no
C13 C15 4.42(3) 3_565 no
C10 C17 4.42(2) 2_545 no

loop_
_geom_torsion_atom_site_label_1
_geom_torsion_atom_site_label_2
_geom_torsion_atom_site_label_3
_geom_torsion_atom_site_label_4
_geom_torsion
_geom_torsion_publ_flag
C8 C1 C2 C3 11(2) no
C8 C1 C2 C12 178(2) no
C8 C1 C2 H2 -70(3) no
C10 C1 C2 C3 -114(2) no
C10 C1 C2 C12 53(3) no
C10 C1 C2 H2 165(3) no
C11 C1 C2 C3 124(2) no
C11 C1 C2 C12 -69(2) no
C11 C1 C2 H2 43(3) no
C2 C1 C8 C7 180(2) no
C2 C1 C8 C9 -7(2) no
C10 C1 C8 C7 -51(2) no
C10 C1 C8 C9 122(1) no
C11 C1 C8 C7 67(2) no
C11 C1 C8 C9 -119(1) no
C2 C1 C10 H101 -34(5) no
C2 C1 C10 H102 73(5) no
C2 C1 C10 H103 -160(4) no
C8 C1 C10 H101 -153(4) no
C8 C1 C10 H102 -46(5) no
C8 C1 C10 H103 81(4) no
C11 C1 C10 H101 88(5) no
C11 C1 C10 H102 -165(5) no
C11 C1 C10 H103 -38(4) no
C2 C1 C11 H111 -37(4) no
C2 C1 C11 H112 90(4) no
C2 C1 C11 H113 -158(3) no
C8 C1 C11 H111 71(4) no
C8 C1 C11 H112 -162(4) no
C8 C1 C11 H113 -49(3) no
C10 C1 C11 H111 -166(4) no
C10 C1 C11 H112 -39(4) no
C10 C1 C11 H113 73(3) no
C1 C2 C3 C9 -10(2) no
C1 C2 C3 C13 -171(2) no
C1 C2 C3 H3 95(3) no
C12 C2 C3 C9 -177(2) no
C12 C2 C3 C13 22(4) no
C12 C2 C3 H3 -72(3) no
H2 C2 C3 C9 75(3) no
H2 C2 C3 C13 -86(4) no
H2 C2 C3 H3 180(4) no
C1 C2 C12 H121 153(4) no
C1 C2 C12 H122 -81(9) no
C1 C2 C12 H123 30(4) no
C3 C2 C12 H121 -41(5) no
C3 C2 C12 H122 85(9) no
C3 C2 C12 H123 -164(4) no
H2 C2 C12 H121 53(5) no
H2 C2 C12 H122 179(*) no
H2 C2 C12 H123 -70(5) no
C2 C3 C9 C4 -172(2) no
C2 C3 C9 C8 6(2) no
C13 C3 C9 C4 -8(3) no
C13 C3 C9 C8 169(2) no
H3 C3 C9 C4 101(3) no
H3 C3 C9 C8 -82(3) no
C2 C3 C13 H131 -43(5) no
C2 C3 C13 H132 77(5) no
C2 C3 C13 H133 -163(4) no
C9 C3 C13 H131 159(4) no
C9 C3 C13 H132 -81(5) no
C9 C3 C13 H133 39(4) no
H3 C3 C13 H131 45(4) no
H3 C3 C13 H132 165(5) no
H3 C3 C13 H133 -75(4) no
C9 C4 C5 C6 -4(2) no
C9 C4 C5 C15 179(1) no
H4 C4 C5 C6 162(4) no
H4 C4 C5 C15 -15(4) no
C5 C4 C9 C3 -175(2) no
C5 C4 C9 C8 7(2) no
H4 C4 C9 C3 18(4) no
H4 C4 C9 C8 -159(4) no
C4 C5 C6 C7 0(2) no
C4 C5 C6 C17 -175(1) no
C15 C5 C6 C7 178(1) no
C15 C5 C6 C17 3(2) no
C4 C5 C15 C16 -4(2) no
C4 C5 C15 O1 -180(2) no
C6 C5 C15 C16 179(1) no
C6 C5 C15 O1 3(2) no
C5 C6 C7 C8 0(2) no
C5 C6 C7 H7 -163(4) no
C17 C6 C7 C8 175(1) no
C17 C6 C7 H7 13(4) no
C5 C6 C17 H171 156(3) no
C5 C6 C17 H172 -80(3) no
C5 C6 C17 H173 39(13) no
C7 C6 C17 H171 -19(4) no
C7 C6 C17 H172 104(3) no
C7 C6 C17 H173 -137(12) no
C6 C7 C8 C1 177(1) no
C6 C7 C8 C9 4(2) no
H7 C7 C8 C1 -22(5) no
H7 C7 C8 C9 165(4) no
C1 C8 C9 C3 0(2) no
C1 C8 C9 C4 179(1) no
C7 C8 C9 C3 175(1) no
C7 C8 C9 C4 -7(2) no
C5 C15 C16 H161 -65(5) no
C5 C15 C16 H162 51(4) no
C5 C15 C16 H163 176(6) no
O1 C15 C16 H161 111(5) no
O1 C15 C16 H162 -132(4) no
O1 C15 C16 H163 -7(6) no
